data_1511238
loop_
_publ_author_name
'Norrestam, R.'
'Sjoedin, A.'
'Kritikos, M.'

_publ_section_title
;
 Manganese(II,III) oxyborate, Mn2 O B O3 : a distorted homometallic
 warwickite - synthesis, crystal structure, band calculations, and
 magnetic susceptibility
;
_journal_name_full 'Journal of Solid State Chemistry'
_journal_page_first 311
_journal_page_last 316
_journal_paper_doi 10.1006/jssc.1995.1049
_journal_volume 114
_journal_year 1995
_chemical_formula_sum 'B Mn2 O4'
_chemical_name_systematic 'Mn2 O (B O3)'
_space_group_IT_number 14
_symmetry_space_group_name_Hall '-P 2yn'
_symmetry_space_group_name_H-M 'P 1 21/n 1'
_cell_angle_alpha 90
_cell_angle_beta 90.757
_cell_angle_gamma 90
_cell_formula_units_Z 4
_cell_length_a 9.2866
_cell_length_b 9.5333
_cell_length_c 3.2438
_cell_volume 287.155
_citation_journal_id_ASTM JSSCBI
_cod_data_source_file boron0-1_357.cif
_cod_data_source_block B1Mn2O4
_cod_original_cell_volume 287.1549
_cod_original_sg_symbol_Hall '-P 2ybc (x-z,y,z)'
_cod_original_formula_sum 'B1 Mn2 O4'
_cod_database_code 1511238

loop_
_symmetry_equiv_pos_as_xyz
x,y,z
-x+1/2,y+1/2,-z+1/2
-x,-y,-z
x-1/2,-y-1/2,z-1/2

loop_
_atom_site_label
_atom_site_type_symbol
_atom_site_fract_x
_atom_site_fract_y
_atom_site_fract_z
_atom_site_occupancy
_atom_site_U_iso_or_equiv
B1 B+3 0.8617 0.3272 0.8077 1 0.0
Mn1 Mn+3 0.55733 0.38364 0.7853 1 0.0
O4 O-2 0.8719 0.4655 0.7229 1 0.0
O3 O-2 0.7287 0.2612 0.8261 1 0.0
O2 O-2 -0.0122 0.2511 0.8656 1 0.0
O1 O-2 0.1127 -0.0092 0.715 1 0.0
Mn2 Mn+2 0.1701 0.4028 0.7795 1 0.0
